data_9004472
loop_
_publ_author_name
'Krivovichev, S. V.'
'Filatov, S. K.'
'Zaitsev, A. N.'

_publ_section_title
;The crystal structure of kukharenkoite-(Ce), Ba2REE(CO3)3F,and an
 interpretation based on cation-coordinated F tetrahedra
;
_journal_name_full 'The Canadian Mineralogist'
_journal_page_first 809
_journal_page_last 815
_journal_volume 36
_journal_year 1998
_chemical_formula_sum 'C3 Ba2 Ce F O9'
_chemical_name_mineral Kukharenkoite-(Ce)
_space_group_IT_number 11
_symmetry_space_group_name_Hall '-P 2yb'
_symmetry_space_group_name_H-M 'P 1 21/m 1'
_cell_angle_alpha 90
_cell_angle_beta 106.56
_cell_angle_gamma 90
_cell_length_a 13.374
_cell_length_b 5.1011
_cell_length_c 6.653
_cell_formula_units_Z 2
_cell_volume 435.056
_database_code_amcsd 0005546
_exptl_crystal_density_diffrn 4.686
_cod_original_formula_sum 'Ba2 Ce F C3 O9'
_cod_database_code 9004472

loop_
_space_group_symop_operation_xyz
x,y,z
x,1/2-y,z
-x,1/2+y,-z
-x,-y,-z

loop_
_atom_site_aniso_label
_atom_site_aniso_U_11
_atom_site_aniso_U_22
_atom_site_aniso_U_33
_atom_site_aniso_U_12
_atom_site_aniso_U_13
_atom_site_aniso_U_23
Ba1 0.01810 0.01720 0.01680 0.00000 0.00420 0.00000
Ba2 0.02060 0.01420 0.01520 0.00000 0.00340 0.00000
Ce 0.01770 0.01130 0.01420 0.00000 0.00360 0.00000
F 0.03200 0.02400 0.02300 0.00000 0.00400 0.00000
C1 0.02000 0.01200 0.02100 0.00000 0.00000 0.00000
C2 0.02400 0.01200 0.02200 0.00000 0.00900 0.00000
C3 0.01900 0.02200 0.01600 0.00000 0.00400 0.00000
O1 0.03700 0.02000 0.01300 0.00000 0.00100 0.00000
O2 0.03800 0.03800 0.01400 0.00000 0.00700 0.00000
O3 0.03200 0.02100 0.01700 0.00000 0.00300 0.00000
O4 0.03000 0.01900 0.02900 -0.00300 0.00900 -0.00500
O5 0.03200 0.01400 0.02700 0.00000 0.00000 0.00300
O6 0.03700 0.01500 0.02200 -0.00500 0.00400 -0.00400

loop_
_atom_site_label
_atom_site_fract_x
_atom_site_fract_y
_atom_site_fract_z
_atom_site_U_iso_or_equiv
Ba1 0.07490 0.25000 0.29000 0.01750
Ba2 0.41615 0.25000 0.68880 0.01700
Ce 0.76096 0.25000 0.98840 0.01460
F 0.92830 0.25000 0.91100 0.02700
C1 0.72590 0.25000 0.50900 0.01800
C2 0.42680 0.25000 0.17400 0.01900
C3 0.12730 0.25000 0.79400 0.01900
O1 0.18260 0.25000 0.99100 0.02500
O2 0.69960 0.25000 0.31000 0.03000
O3 0.48990 0.25000 0.35800 0.02400
O4 0.39930 0.03100 0.07700 0.02600
O5 0.26250 0.96500 0.38600 0.02600
O6 0.89690 0.97000 0.30000 0.02500

loop_
_cod_related_entry_id
_cod_related_entry_database
_cod_related_entry_code
1 AMCSD 0005546
